data_7005756
loop_
_publ_author_name
'Biernat, Anne'
'Schwalbe, Matthias'
'Wallace, Dawn'
'Reglinski, John'
'Spicer, Mark D.'

_publ_section_title
;
 The first bona-fide sodium complex of hydrotris(methimazolyl)borate:
 an example of sodium exhibiting a preference for sulfur over oxygen.
;
_journal_issue 22
_journal_name_full 'Dalton transactions (Cambridge, England : 2003)'
_journal_page_first 2242
_journal_page_last 2244
_journal_paper_doi 10.1039/b705161c
_journal_year 2007
_chemical_compound_source 'synthesis as described'
_chemical_formula_moiety 'C27 H52 B2 N13 Na2 O7.50 S6'
_chemical_formula_sum 'C27 H52 B2 N13 Na2 O7.5 S6'
_chemical_formula_weight 938.78
_chemical_name_common 'NaTm from DMF/Et2O'
_chemical_name_systematic
;
?
;
_space_group_IT_number 2
_symmetry_cell_setting triclinic
_symmetry_Int_Tables_number 2
_symmetry_space_group_name_Hall '-P 1'
_symmetry_space_group_name_H-M 'P -1'
_atom_sites_solution_hydrogens geom
_atom_sites_solution_primary direct
_atom_sites_solution_secondary difmap
_audit_conform_dict_location ftp://ftp.iucr.org/pub/cif_core.dic
_audit_conform_dict_name cif_core.dic
_audit_conform_dict_version 2.3
_audit_creation_date 2006-08-04T10:56:56-00:00
_audit_creation_method 'WinGX routine CIF_UPDATE'
_cell_angle_alpha 73.545(5)
_cell_angle_beta 70.608(5)
_cell_angle_gamma 78.101(5)
_cell_formula_units_Z 2
_cell_length_a 11.664(5)
_cell_length_b 14.087(5)
_cell_length_c 15.255(5)
_cell_measurement_reflns_used 9542
_cell_measurement_temperature 123(2)
_cell_measurement_theta_max 27.485
_cell_measurement_theta_min 3
_cell_measurement_wavelength 0.71073
_cell_volume 2250.0(15)
_computing_cell_refinement 'HKL Scalepack (Otwinowski & Minor 1997)'
_computing_data_collection 'Collect (Nonius BV, 1997-2000)'
_computing_data_reduction 'HKL Denzo and Scalepack (Otwinowski & Minor 1997)'
_computing_molecular_graphics 'Ortep-3 for Windows (Farrugia, 1997)'
_computing_publication_material 'WinGX publication routines (Farrugia, 1999)'
_computing_structure_refinement 'SHELXL-97 (Sheldrick, 1997)'
_computing_structure_solution 'SHELXS-97 (Sheldrick, 1997)'
_diffrn_ambient_temperature 123(2)
_diffrn_detector 'CCD plate'
_diffrn_detector_area_resol_mean 9
_diffrn_measured_fraction_theta_full 0.993
_diffrn_measured_fraction_theta_max 0.993
_diffrn_measurement_device '95mm CCD camera on \k-goniostat'
_diffrn_measurement_device_type KappaCCD
_diffrn_measurement_method 'CCD rotation images, thick slices'
_diffrn_orient_matrix_type 'by Nonius Collect from scalepack cell'
_diffrn_orient_matrix_UB_11 0.88216E-2
_diffrn_orient_matrix_UB_12 -0.383294E-1
_diffrn_orient_matrix_UB_13 -0.484101E-1
_diffrn_orient_matrix_UB_21 -0.772605E-1
_diffrn_orient_matrix_UB_22 -0.291204E-1
_diffrn_orient_matrix_UB_23 0.403103E-1
_diffrn_orient_matrix_UB_31 -0.484101E-1
_diffrn_orient_matrix_UB_32 0.569869E-1
_diffrn_orient_matrix_UB_33 -0.337307E-1
_diffrn_radiation_monochromator graphite
_diffrn_radiation_probe x-ray
_diffrn_radiation_type MoK\a
_diffrn_radiation_wavelength 0.71069
_diffrn_reflns_av_R_equivalents 0.0186
_diffrn_reflns_av_unetI/netI 0.0335
_diffrn_reflns_limit_h_max 14
_diffrn_reflns_limit_h_min -15
_diffrn_reflns_limit_k_max 18
_diffrn_reflns_limit_k_min -17
_diffrn_reflns_limit_l_max 19
_diffrn_reflns_limit_l_min -19
_diffrn_reflns_number 19385
_diffrn_reflns_theta_full 27.51
_diffrn_reflns_theta_max 27.51
_diffrn_reflns_theta_min 3.03
_diffrn_source 'Enraf Nonius FR590'
_exptl_absorpt_coefficient_mu 0.38
_exptl_absorpt_correction_type none
_exptl_crystal_colour colourless
_exptl_crystal_density_diffrn 1.386
_exptl_crystal_density_method 'not measured'
_exptl_crystal_description block
_exptl_crystal_F_000 986
_exptl_crystal_size_max 0.6
_exptl_crystal_size_mid 0.6
_exptl_crystal_size_min 0.3
_refine_diff_density_max 0.439
_refine_diff_density_min -0.256
_refine_diff_density_rms 0.048
_refine_ls_extinction_method none
_refine_ls_goodness_of_fit_ref 1.033
_refine_ls_hydrogen_treatment mixed
_refine_ls_matrix_type full
_refine_ls_number_parameters 535
_refine_ls_number_reflns 10271
_refine_ls_number_restraints 0
_refine_ls_restrained_S_all 1.033
_refine_ls_R_factor_all 0.0485
_refine_ls_R_factor_gt 0.0336
_refine_ls_shift/su_max 0.010
_refine_ls_shift/su_mean 0.000
_refine_ls_structure_factor_coef Fsqd
_refine_ls_weighting_details 'calc w=1/[\s^2^(Fo^2^)+(0.0453P)^2^+0.5824P] where P=(Fo^2^+2Fc^2^)/3'
_refine_ls_weighting_scheme calc
_refine_ls_wR_factor_gt 0.0873
_refine_ls_wR_factor_ref 0.0930
_reflns_number_gt 8037
_reflns_number_total 10271
_reflns_threshold_expression >2sigma(I)
_cod_data_source_file b705161c.txt
_cod_data_source_block ann2
_cod_original_sg_symbol_H-M P-1
_cod_original_formula_sum 'C27 H52 B2 N13 Na2 O7.50 S6'
_cod_database_code 7005756

loop_
_symmetry_equiv_pos_as_xyz
'x, y, z'
'-x, -y, -z'

loop_
_atom_site_label
_atom_site_type_symbol
_atom_site_fract_x
_atom_site_fract_y
_atom_site_fract_z
_atom_site_U_iso_or_equiv
_atom_site_adp_type
_atom_site_occupancy
_atom_site_symmetry_multiplicity
_atom_site_calc_flag
_atom_site_refinement_flags
_atom_site_disorder_assembly
_atom_site_disorder_group
C1 C 0.70684(13) 0.48077(11) 0.76319(10) 0.0216(3) Uani 1 1 d . . .
C2 C 0.51229(15) 0.54815(12) 0.81035(11) 0.0288(3) Uani 1 1 d . . .
H2 H 0.4253 0.5559 0.8310 0.035 Uiso 1 1 calc R . .
C3 C 0.58343(16) 0.61912(13) 0.79362(12) 0.0339(4) Uani 1 1 d . . .
H3 H 0.5561 0.6858 0.8003 0.041 Uiso 1 1 calc R . .
C4 C 0.81093(17) 0.62955(14) 0.73569(14) 0.0403(4) Uani 1 1 d . . .
H4A H 0.8826 0.5814 0.7435 0.060 Uiso 1 1 calc R . .
H4B H 0.7961 0.6772 0.7755 0.060 Uiso 1 1 calc R . .
H4C H 0.8260 0.6655 0.6685 0.060 Uiso 1 1 calc R . .
C5 C 0.60952(13) 0.18630(11) 0.90158(10) 0.0220(3) Uani 1 1 d . . .
C6 C 0.58080(14) 0.31168(12) 0.97152(11) 0.0252(3) Uani 1 1 d . . .
H6 H 0.5626 0.3770 0.9825 0.030 Uiso 1 1 calc R . .
C7 C 0.61345(14) 0.22768(12) 1.03176(11) 0.0257(3) Uani 1 1 d . . .
H7 H 0.6225 0.2229 1.0926 0.031 Uiso 1 1 calc R . .
C8 C 0.66735(17) 0.04560(12) 1.02841(12) 0.0357(4) Uani 1 1 d . . .
H8A H 0.5986 0.0075 1.0449 0.054 Uiso 1 1 calc R . .
H8B H 0.6904 0.0401 1.0860 0.054 Uiso 1 1 calc R . .
H8C H 0.7373 0.0190 0.9813 0.054 Uiso 1 1 calc R . .
C9 C 0.35584(13) 0.40651(11) 0.74511(11) 0.0222(3) Uani 1 1 d . . .
C10 C 0.32112(14) 0.33502(12) 0.89951(11) 0.0292(4) Uani 1 1 d . . .
H10 H 0.3337 0.3055 0.9604 0.035 Uiso 1 1 calc R . .
C11 C 0.21378(14) 0.34974(13) 0.87936(12) 0.0326(4) Uani 1 1 d . . .
H11 H 0.1371 0.3334 0.9233 0.039 Uiso 1 1 calc R . .
C12 C 0.14550(15) 0.42084(14) 0.73072(13) 0.0354(4) Uani 1 1 d . . .
H12A H 0.1464 0.4912 0.6969 0.053 Uiso 1 1 calc R . .
H12B H 0.0639 0.4107 0.7754 0.053 Uiso 1 1 calc R . .
H12C H 0.1654 0.3795 0.6844 0.053 Uiso 1 1 calc R . .
C13 C 0.81760(13) 0.01065(11) 0.23595(10) 0.0226(3) Uani 1 1 d . . .
C14 C 1.01563(14) -0.05025(12) 0.20141(11) 0.0281(3) Uani 1 1 d . . .
H14 H 1.1021 -0.0543 0.1858 0.034 Uiso 1 1 calc R . .
C15 C 0.95243(16) -0.12562(13) 0.21585(12) 0.0339(4) Uani 1 1 d . . .
H15 H 0.9856 -0.1925 0.2127 0.041 Uiso 1 1 calc R . .
C16 C 0.72819(18) -0.14333(14) 0.25532(14) 0.0407(4) Uani 1 1 d . . .
H16A H 0.6503 -0.1005 0.2717 0.061 Uiso 1 1 calc R . .
H16B H 0.7305 -0.2013 0.3088 0.061 Uiso 1 1 calc R . .
H16C H 0.7357 -0.1659 0.1983 0.061 Uiso 1 1 calc R . .
C17 C 0.90330(13) 0.30987(11) 0.09980(10) 0.0227(3) Uani 1 1 d . . .
C18 C 0.93604(14) 0.18175(12) 0.03277(10) 0.0251(3) Uani 1 1 d . . .
H18 H 0.9564 0.1159 0.0230 0.030 Uiso 1 1 calc R . .
C19 C 0.90094(14) 0.26368(12) -0.02842(11) 0.0261(3) Uani 1 1 d . . .
H19 H 0.8919 0.2663 -0.0887 0.031 Uiso 1 1 calc R . .
C20 C 0.84072(16) 0.44607(13) -0.02792(12) 0.0345(4) Uani 1 1 d . . .
H20A H 0.7707 0.4725 0.0193 0.052 Uiso 1 1 calc R . .
H20B H 0.8166 0.4490 -0.0844 0.052 Uiso 1 1 calc R . .
H20C H 0.9081 0.4861 -0.0464 0.052 Uiso 1 1 calc R . .
C21 C 1.14698(13) 0.09934(11) 0.27149(10) 0.0221(3) Uani 1 1 d . . .
C22 C 1.19211(14) 0.16252(12) 0.11482(11) 0.0265(3) Uani 1 1 d . . .
H22 H 1.1836 0.1897 0.0524 0.032 Uiso 1 1 calc R . .
C23 C 1.29725(14) 0.14522(12) 0.13845(11) 0.0289(4) Uani 1 1 d . . .
H23 H 1.3762 0.1575 0.0961 0.035 Uiso 1 1 calc R . .
C24 C 1.35587(15) 0.07530(14) 0.29119(13) 0.0367(4) Uani 1 1 d . . .
H24A H 1.3460 0.1242 0.3286 0.055 Uiso 1 1 calc R . .
H24B H 1.4394 0.0709 0.2479 0.055 Uiso 1 1 calc R . .
H24C H 1.3408 0.0099 0.3344 0.055 Uiso 1 1 calc R . .
C25 C 1.41009(16) 0.14378(15) 0.48600(14) 0.0439(5) Uani 1 1 d . . .
H25A H 1.3748 0.0810 0.5053 0.066 Uiso 1 1 calc R . .
H25B H 1.4566 0.1430 0.5293 0.066 Uiso 1 1 calc R . .
H25C H 1.4648 0.1515 0.4205 0.066 Uiso 1 1 calc R . .
C26 C 1.34706(18) 0.32701(15) 0.46456(14) 0.0439(5) Uani 1 1 d . . .
H26A H 1.2798 0.3760 0.4486 0.066 Uiso 1 1 calc R . .
H26B H 1.4203 0.3328 0.4092 0.066 Uiso 1 1 calc R . .
H26C H 1.3644 0.3396 0.5186 0.066 Uiso 1 1 calc R . .
C27 C 1.19514(16) 0.21327(17) 0.52307(14) 0.0437(5) Uani 1 1 d . . .
H27 H 1.1754 0.1471 0.5392 0.052 Uiso 1 1 calc R . .
B1 B 0.55061(15) 0.35933(12) 0.80109(12) 0.0203(3) Uani 1 1 d . . .
B2 B 0.96113(15) 0.14029(13) 0.20533(12) 0.0208(3) Uani 1 1 d . . .
N1 N 0.58800(11) 0.46185(9) 0.79218(8) 0.0213(3) Uani 1 1 d . . .
N2 N 0.70393(12) 0.57692(10) 0.76485(9) 0.0279(3) Uani 1 1 d . . .
N3 N 0.57838(11) 0.28617(9) 0.89054(8) 0.0210(3) Uani 1 1 d . . .
N4 N 0.63115(11) 0.15005(10) 0.98823(9) 0.0248(3) Uani 1 1 d . . .
N5 N 0.41014(11) 0.37045(9) 0.81584(8) 0.0217(3) Uani 1 1 d . . .
N6 N 0.23601(11) 0.39271(10) 0.78345(10) 0.0263(3) Uani 1 1 d . . .
N7 N 0.93290(11) 0.03467(9) 0.21323(9) 0.0217(3) Uani 1 1 d . . .
N8 N 0.82931(12) -0.08731(10) 0.23631(9) 0.0289(3) Uani 1 1 d . . .
N9 N 0.93731(11) 0.21008(9) 0.11268(8) 0.0216(3) Uani 1 1 d . . .
N10 N 0.88065(11) 0.34285(10) 0.01345(9) 0.0244(3) Uani 1 1 d . . .
N11 N 1.09867(11) 0.13388(9) 0.19717(8) 0.0216(3) Uani 1 1 d . . .
N12 N 1.26871(11) 0.10635(10) 0.23561(9) 0.0254(3) Uani 1 1 d . . .
N13 N 1.31228(12) 0.22672(11) 0.49033(10) 0.0341(3) Uani 1 1 d . . .
O1 O 0.53503(10) 0.22291(9) 0.62910(8) 0.0311(3) Uani 1 1 d . . .
O2 O 0.65271(13) 0.29308(12) 0.36076(11) 0.0496(4) Uani 1 1 d . . .
O3 O 0.74623(12) 0.07417(9) 0.46409(10) 0.0413(3) Uani 1 1 d . . .
O4 O 0.71816(10) 0.40204(9) 0.52375(8) 0.0311(3) Uani 1 1 d . . .
O5 O 0.82913(10) 0.18461(9) 0.61665(8) 0.0321(3) Uani 1 1 d . . .
O6 O 0.92350(10) 0.27838(9) 0.39763(8) 0.0303(3) Uani 1 1 d . . .
O7 O 0.9864(4) 0.5035(3) 0.4698(2) 0.0748(13) Uani 0.50 1 d P . .
O8 O 1.10967(12) 0.28172(13) 0.53398(11) 0.0586(4) Uani 1 1 d . . .
Na1 Na 0.71637(6) 0.23153(5) 0.49917(4) 0.02871(15) Uani 1 1 d . . .
Na2 Na 0.91295(6) 0.33811(5) 0.53841(5) 0.03515(16) Uani 1 1 d . . .
S1 S 0.83469(3) 0.39893(3) 0.73395(3) 0.02771(10) Uani 1 1 d . . .
S2 S 0.61834(4) 0.11418(3) 0.82650(3) 0.03122(10) Uani 1 1 d . . .
S3 S 0.42423(4) 0.46042(3) 0.62898(3) 0.02948(10) Uani 1 1 d . . .
S4 S 0.68371(3) 0.08723(3) 0.26132(3) 0.02915(10) Uani 1 1 d . . .
S5 S 0.89150(4) 0.38443(3) 0.17320(3) 0.03481(11) Uani 1 1 d . . .
S6 S 1.07109(4) 0.05479(3) 0.38853(3) 0.02910(10) Uani 1 1 d . . .
H1 H 0.5976 0.3332 0.7355 0.020(4) Uiso 1 1 d . . .
H2B H 0.9004 0.1706 0.2658 0.026(4) Uiso 1 1 d . . .
H1WA H 0.4991 0.2828 0.6333 0.066(8) Uiso 1 1 d . . .
H1WB H 0.5536 0.2021 0.6835 0.055(6) Uiso 1 1 d . . .
H2WA H 0.6974 0.2884 0.3101 0.121(13) Uiso 1 1 d . . .
H2WB H 0.6365 0.3602 0.3474 0.123(13) Uiso 1 1 d . . .
H3WA H 0.7336 0.0798 0.4041 0.111(11) Uiso 1 1 d . . .
H3WB H 0.8196 0.0548 0.4551 0.093(10) Uiso 1 1 d . . .
H4WA H 0.7032 0.4494 0.4744 0.047(6) Uiso 1 1 d . . .
H4WB H 0.6553 0.4132 0.5737 0.078(8) Uiso 1 1 d . . .
H5WA H 0.8745 0.1201 0.6149 0.064(7) Uiso 1 1 d . . .
H5WB H 0.7818 0.1723 0.6775 0.091(9) Uiso 1 1 d . . .
H6WA H 0.9237 0.3038 0.3401 0.056(7) Uiso 1 1 d . . .
H6WB H 0.9739 0.2230 0.3957 0.075(8) Uiso 1 1 d . . .

loop_
_atom_site_aniso_label
_atom_site_aniso_U_11
_atom_site_aniso_U_22
_atom_site_aniso_U_33
_atom_site_aniso_U_23
_atom_site_aniso_U_13
_atom_site_aniso_U_12
C1 0.0223(7) 0.0260(8) 0.0172(7) -0.0028(6) -0.0063(6) -0.0066(6)
C2 0.0264(8) 0.0249(8) 0.0314(8) -0.0081(7) -0.0034(7) -0.0015(7)
C3 0.0381(9) 0.0235(9) 0.0370(9) -0.0108(7) -0.0047(7) -0.0024(7)
C4 0.0431(10) 0.0359(10) 0.0465(11) -0.0048(8) -0.0134(9) -0.0207(8)
C5 0.0200(7) 0.0241(8) 0.0198(7) -0.0020(6) -0.0049(6) -0.0038(6)
C6 0.0262(8) 0.0282(9) 0.0236(8) -0.0093(6) -0.0078(6) -0.0033(6)
C7 0.0259(8) 0.0324(9) 0.0207(7) -0.0068(6) -0.0090(6) -0.0030(7)
C8 0.0454(10) 0.0270(9) 0.0306(9) 0.0011(7) -0.0159(8) 0.0016(8)
C9 0.0207(7) 0.0197(8) 0.0270(8) -0.0065(6) -0.0083(6) -0.0007(6)
C10 0.0245(8) 0.0297(9) 0.0267(8) 0.0008(7) -0.0036(6) -0.0060(7)
C11 0.0204(8) 0.0311(9) 0.0392(10) -0.0016(7) -0.0026(7) -0.0069(7)
C12 0.0244(8) 0.0362(10) 0.0519(11) -0.0140(8) -0.0191(8) 0.0011(7)
C13 0.0254(7) 0.0252(8) 0.0182(7) -0.0047(6) -0.0055(6) -0.0070(6)
C14 0.0256(8) 0.0261(9) 0.0290(8) -0.0079(7) -0.0045(6) 0.0007(6)
C15 0.0380(9) 0.0236(9) 0.0367(9) -0.0111(7) -0.0051(7) -0.0002(7)
C16 0.0480(11) 0.0342(10) 0.0458(11) -0.0089(8) -0.0123(9) -0.0211(9)
C17 0.0221(7) 0.0245(8) 0.0203(7) -0.0021(6) -0.0059(6) -0.0054(6)
C18 0.0269(8) 0.0277(8) 0.0228(7) -0.0090(6) -0.0076(6) -0.0028(6)
C19 0.0257(8) 0.0333(9) 0.0210(7) -0.0070(7) -0.0083(6) -0.0038(7)
C20 0.0414(10) 0.0288(9) 0.0288(9) 0.0018(7) -0.0136(7) -0.0009(8)
C21 0.0238(7) 0.0204(8) 0.0233(7) -0.0054(6) -0.0083(6) -0.0020(6)
C22 0.0241(8) 0.0285(9) 0.0231(8) -0.0005(6) -0.0038(6) -0.0078(7)
C23 0.0220(8) 0.0293(9) 0.0309(8) -0.0023(7) -0.0027(6) -0.0086(7)
C24 0.0294(9) 0.0425(11) 0.0439(10) -0.0092(8) -0.0206(8) -0.0013(8)
C25 0.0321(9) 0.0534(13) 0.0552(12) -0.0277(10) -0.0174(9) 0.0041(9)
C26 0.0415(10) 0.0465(12) 0.0488(11) -0.0137(9) -0.0168(9) -0.0069(9)
C27 0.0308(10) 0.0610(14) 0.0420(11) -0.0112(10) -0.0137(8) -0.0075(9)
B1 0.0196(8) 0.0202(8) 0.0209(8) -0.0026(7) -0.0070(6) -0.0030(6)
B2 0.0203(8) 0.0204(8) 0.0212(8) -0.0037(7) -0.0060(6) -0.0029(6)
N1 0.0195(6) 0.0214(7) 0.0218(6) -0.0045(5) -0.0050(5) -0.0025(5)
N2 0.0291(7) 0.0263(7) 0.0298(7) -0.0061(6) -0.0071(6) -0.0101(6)
N3 0.0208(6) 0.0221(7) 0.0209(6) -0.0050(5) -0.0069(5) -0.0030(5)
N4 0.0259(7) 0.0249(7) 0.0222(6) -0.0013(5) -0.0095(5) -0.0014(5)
N5 0.0188(6) 0.0220(7) 0.0223(6) -0.0016(5) -0.0052(5) -0.0046(5)
N6 0.0189(6) 0.0245(7) 0.0367(8) -0.0075(6) -0.0095(5) -0.0022(5)
N7 0.0205(6) 0.0213(7) 0.0225(6) -0.0051(5) -0.0055(5) -0.0023(5)
N8 0.0329(7) 0.0261(7) 0.0292(7) -0.0094(6) -0.0047(6) -0.0097(6)
N9 0.0222(6) 0.0237(7) 0.0200(6) -0.0049(5) -0.0070(5) -0.0037(5)
N10 0.0253(6) 0.0256(7) 0.0213(6) -0.0012(5) -0.0087(5) -0.0033(5)
N11 0.0209(6) 0.0231(7) 0.0204(6) -0.0024(5) -0.0069(5) -0.0044(5)
N12 0.0211(6) 0.0264(7) 0.0309(7) -0.0055(6) -0.0108(5) -0.0038(5)
N13 0.0245(7) 0.0458(9) 0.0365(8) -0.0159(7) -0.0108(6) -0.0025(6)
O1 0.0303(6) 0.0353(7) 0.0311(6) -0.0101(5) -0.0094(5) -0.0076(5)
O2 0.0396(7) 0.0589(10) 0.0436(8) 0.0038(7) -0.0170(7) -0.0054(7)
O3 0.0446(8) 0.0339(7) 0.0531(8) -0.0098(6) -0.0258(6) -0.0024(6)
O4 0.0270(6) 0.0330(7) 0.0267(6) -0.0028(5) -0.0072(5) 0.0038(5)
O5 0.0326(6) 0.0312(7) 0.0284(6) -0.0026(5) -0.0093(5) -0.0002(5)
O6 0.0308(6) 0.0325(7) 0.0275(6) -0.0098(5) -0.0067(5) -0.0022(5)
O7 0.094(3) 0.0350(16) 0.059(3) -0.002(2) 0.024(3) -0.0192(17)
O8 0.0269(7) 0.0806(12) 0.0616(9) -0.0140(8) -0.0126(6) 0.0034(7)
Na1 0.0279(3) 0.0314(4) 0.0273(3) -0.0085(3) -0.0066(3) -0.0047(3)
Na2 0.0290(3) 0.0351(4) 0.0413(4) -0.0076(3) -0.0137(3) 0.0000(3)
S1 0.01981(18) 0.0350(2) 0.0285(2) -0.00787(17) -0.00797(15) -0.00160(16)
S2 0.0466(3) 0.0228(2) 0.0251(2) -0.00549(16) -0.01089(18) -0.00523(18)
S3 0.0247(2) 0.0368(2) 0.02294(19) -0.00221(17) -0.00912(15) 0.00180(17)
S4 0.02081(19) 0.0368(2) 0.0327(2) -0.01207(18) -0.00898(16) -0.00218(16)
S5 0.0578(3) 0.0233(2) 0.0256(2) -0.00488(17) -0.01403(19) -0.00801(19)
S6 0.0299(2) 0.0330(2) 0.01977(19) -0.00237(16) -0.00809(15) 0.00215(17)

loop_
_atom_type_symbol
_atom_type_description
_atom_type_scat_dispersion_real
_atom_type_scat_dispersion_imag
_atom_type_scat_source
C C 0.0033 0.0016 'International Tables Vol C Tables 4.2.6.8 and 6.1.1.4'
H H 0 0 'International Tables Vol C Tables 4.2.6.8 and 6.1.1.4'
B B 0.0013 0.0007 'International Tables Vol C Tables 4.2.6.8 and 6.1.1.4'
N N 0.0061 0.0033 'International Tables Vol C Tables 4.2.6.8 and 6.1.1.4'
O O 0.0106 0.006 'International Tables Vol C Tables 4.2.6.8 and 6.1.1.4'
Na Na 0.0362 0.0249 'International Tables Vol C Tables 4.2.6.8 and 6.1.1.4'
S S 0.1246 0.1234 'International Tables Vol C Tables 4.2.6.8 and 6.1.1.4'

loop_
_geom_angle_atom_site_label_1
_geom_angle_atom_site_label_2
_geom_angle_atom_site_label_3
_geom_angle
_geom_angle_site_symmetry_1
_geom_angle_site_symmetry_3
_geom_angle_publ_flag
N2 C1 N1 106.86(13) . . ?
N2 C1 S1 126.18(11) . . ?
N1 C1 S1 126.93(12) . . ?
C3 C2 N1 108.11(14) . . ?
C2 C3 N2 107.20(15) . . ?
N3 C5 N4 107.12(13) . . ?
N3 C5 S2 128.80(11) . . ?
N4 C5 S2 124.06(12) . . ?
C7 C6 N3 108.21(14) . . ?
C6 C7 N4 106.94(13) . . ?
N5 C9 N6 107.62(13) . . ?
N5 C9 S3 126.63(11) . . ?
N6 C9 S3 125.76(11) . . ?
C11 C10 N5 108.13(14) . . ?
C10 C11 N6 107.24(14) . . ?
N8 C13 N7 106.84(13) . . ?
N8 C13 S4 126.11(11) . . ?
N7 C13 S4 127.04(12) . . ?
C15 C14 N7 108.28(14) . . ?
C14 C15 N8 107.00(15) . . ?
N9 C17 N10 107.09(13) . . ?
N9 C17 S5 128.56(11) . . ?
N10 C17 S5 124.34(12) . . ?
C19 C18 N9 108.34(14) . . ?
C18 C19 N10 106.81(13) . . ?
N12 C21 N11 107.08(13) . . ?
N12 C21 S6 125.67(11) . . ?
N11 C21 S6 127.25(11) . . ?
C23 C22 N11 108.12(14) . . ?
C22 C23 N12 107.04(13) . . ?
O8 C27 N13 124.0(2) . . ?
N3 B1 N1 108.19(12) . . ?
N3 B1 N5 108.14(11) . . ?
N1 B1 N5 109.34(12) . . ?
N9 B2 N7 108.18(12) . . ?
N9 B2 N11 108.61(11) . . ?
N7 B2 N11 108.57(12) . . ?
C1 N1 C2 108.41(13) . . ?
C1 N1 B1 123.48(12) . . ?
C2 N1 B1 128.11(13) . . ?
C1 N2 C3 109.41(13) . . ?
C1 N2 C4 125.34(14) . . ?
C3 N2 C4 125.17(15) . . ?
C5 N3 C6 108.35(12) . . ?
C5 N3 B1 125.50(12) . . ?
C6 N3 B1 126.10(13) . . ?
C5 N4 C7 109.37(13) . . ?
C5 N4 C8 125.17(14) . . ?
C7 N4 C8 125.45(13) . . ?
C9 N5 C10 107.86(12) . . ?
C9 N5 B1 124.87(12) . . ?
C10 N5 B1 126.85(12) . . ?
C9 N6 C11 109.14(12) . . ?
C9 N6 C12 124.98(14) . . ?
C11 N6 C12 125.87(14) . . ?
C13 N7 C14 108.50(13) . . ?
C13 N7 B2 123.73(12) . . ?
C14 N7 B2 127.76(13) . . ?
C13 N8 C15 109.36(13) . . ?
C13 N8 C16 125.16(14) . . ?
C15 N8 C16 125.47(15) . . ?
C17 N9 C18 108.20(12) . . ?
C17 N9 B2 124.70(12) . . ?
C18 N9 B2 126.88(13) . . ?
C17 N10 C19 109.56(13) . . ?
C17 N10 C20 125.03(14) . . ?
C19 N10 C20 125.41(13) . . ?
C21 N11 C22 108.37(12) . . ?
C21 N11 B2 124.88(12) . . ?
C22 N11 B2 126.75(12) . . ?
C21 N12 C23 109.39(12) . . ?
C21 N12 C24 125.10(14) . . ?
C23 N12 C24 125.49(14) . . ?
C27 N13 C25 122.29(17) . . ?
C27 N13 C26 119.98(16) . . ?
C25 N13 C26 117.54(15) . . ?
Na2 O4 Na1 84.46(4) . . ?
Na2 O5 Na1 85.57(4) . . ?
Na2 O6 Na1 82.14(4) . . ?
O7 O7 Na2 90.0(4) 2_766 . ?
O7 O7 Na2 67.1(4) 2_766 2_766 ?
Na2 O7 Na2 157.09(15) . 2_766 ?
C27 O8 Na2 147.40(15) . . ?
O2 Na1 O3 85.50(6) . . ?
O2 Na1 O1 105.95(6) . . ?
O3 Na1 O1 102.33(5) . . ?
O2 Na1 O5 165.67(5) . . ?
O3 Na1 O5 97.38(5) . . ?
O1 Na1 O5 87.21(5) . . ?
O2 Na1 O6 87.14(5) . . ?
O3 Na1 O6 95.69(5) . . ?
O1 Na1 O6 158.36(5) . . ?
O5 Na1 O6 78.62(5) . . ?
O2 Na1 O4 95.21(5) . . ?
O3 Na1 O4 171.39(5) . . ?
O1 Na1 O4 85.75(4) . . ?
O5 Na1 O4 79.87(4) . . ?
O6 Na1 O4 75.79(4) . . ?
O2 Na1 Na2 121.33(5) . . ?
O3 Na1 Na2 127.85(4) . . ?
O1 Na1 Na2 109.98(4) . . ?
O5 Na1 Na2 46.62(3) . . ?
O6 Na1 Na2 48.60(4) . . ?
O4 Na1 Na2 44.99(3) . . ?
O8 Na2 O4 173.34(6) . . ?
O8 Na2 O5 98.18(6) . . ?
O4 Na2 O5 85.32(5) . . ?
O8 Na2 O7 84.61(12) . . ?
O4 Na2 O7 92.35(12) . . ?
O5 Na2 O7 174.69(10) . . ?
O8 Na2 O6 94.74(6) . . ?
O4 Na2 O6 80.24(4) . . ?
O5 Na2 O6 79.99(5) . . ?
O7 Na2 O6 104.34(8) . . ?
O8 Na2 O7 74.10(11) . 2_766 ?
O4 Na2 O7 105.09(11) . 2_766 ?
O5 Na2 O7 154.12(8) . 2_766 ?
O7 Na2 O7 22.91(15) . 2_766 ?
O6 Na2 O7 124.67(7) . 2_766 ?
O8 Na2 S1 96.66(5) . . ?
O4 Na2 S1 88.96(4) . . ?
O5 Na2 S1 90.26(4) . . ?
O7 Na2 S1 84.93(8) . . ?
O6 Na2 S1 165.95(4) . . ?
O7 Na2 S1 66.76(7) 2_766 . ?
O8 Na2 Na1 128.64(6) . . ?
O4 Na2 Na1 50.55(4) . . ?
O5 Na2 Na1 47.81(3) . . ?
O7 Na2 Na1 133.11(10) . . ?
O6 Na2 Na1 49.26(3) . . ?
O7 Na2 Na1 153.37(10) 2_766 . ?
S1 Na2 Na1 116.74(3) . . ?
C1 S1 Na2 120.12(5) . . ?

loop_
_geom_bond_atom_site_label_1
_geom_bond_atom_site_label_2
_geom_bond_distance
_geom_bond_site_symmetry_2
_geom_bond_publ_flag
C1 N2 1.355(2) . ?
C1 N1 1.3662(19) . ?
C1 S1 1.7007(16) . ?
C2 C3 1.345(2) . ?
C2 N1 1.386(2) . ?
C3 N2 1.384(2) . ?
C4 N2 1.460(2) . ?
C5 N3 1.355(2) . ?
C5 N4 1.3630(19) . ?
C5 S2 1.7007(16) . ?
C6 C7 1.349(2) . ?
C6 N3 1.3909(19) . ?
C7 N4 1.381(2) . ?
C8 N4 1.457(2) . ?
C9 N5 1.3544(18) . ?
C9 N6 1.3558(19) . ?
C9 S3 1.7031(16) . ?
C10 C11 1.348(2) . ?
C10 N5 1.3889(19) . ?
C11 N6 1.373(2) . ?
C12 N6 1.459(2) . ?
C13 N8 1.357(2) . ?
C13 N7 1.3620(19) . ?
C13 S4 1.7008(17) . ?
C14 C15 1.342(2) . ?
C14 N7 1.387(2) . ?
C15 N8 1.389(2) . ?
C16 N8 1.458(2) . ?
C17 N9 1.355(2) . ?
C17 N10 1.3617(19) . ?
C17 S5 1.6972(16) . ?
C18 C19 1.349(2) . ?
C18 N9 1.3912(19) . ?
C19 N10 1.379(2) . ?
C20 N10 1.458(2) . ?
C21 N12 1.3552(19) . ?
C21 N11 1.3559(18) . ?
C21 S6 1.7059(16) . ?
C22 C23 1.347(2) . ?
C22 N11 1.3834(19) . ?
C23 N12 1.377(2) . ?
C24 N12 1.4570(19) . ?
C25 N13 1.454(2) . ?
C26 N13 1.460(2) . ?
C27 O8 1.239(2) . ?
C27 N13 1.324(2) . ?
B1 N3 1.545(2) . ?
B1 N1 1.550(2) . ?
B1 N5 1.558(2) . ?
B2 N9 1.550(2) . ?
B2 N7 1.553(2) . ?
B2 N11 1.553(2) . ?
O1 Na1 2.3671(14) . ?
O2 Na1 2.3452(16) . ?
O3 Na1 2.3562(16) . ?
O4 Na2 2.3244(15) . ?
O4 Na1 2.5390(16) . ?
O5 Na2 2.3856(15) . ?
O5 Na1 2.4320(14) . ?
O6 Na2 2.4781(15) . ?
O6 Na1 2.5031(15) . ?
O7 O7 1.045(7) 2_766 ?
O7 Na2 2.471(4) . ?
O7 Na2 2.683(4) 2_766 ?
O8 Na2 2.2531(17) . ?
Na1 Na2 3.2726(13) . ?
Na2 O7 2.683(4) 2_766 ?
Na2 S1 3.1277(12) . ?
